data_4128135
loop_
_publ_author_name
'Du, Shanshan'
'Yang, Jimin'
'Hu, Jingyuan'
'Chai, Zhengqi'
'Luo, Gen'
'Luo, Yi'
'Zhang, Wen-Xiong'
'Xi, Zhenfeng'

_publ_section_title
;
 Direct Functionalization of White Phosphorus to Cyclotetraphosphanes:
 Selective Formation of Four P-C Bonds.
;
_journal_issue 17
_journal_name_full 'Journal of the American Chemical Society'
_journal_page_first 6843
_journal_page_last 6847
_journal_paper_doi 10.1021/jacs.9b02628
_journal_volume 141
_journal_year 2019
_chemical_formula_moiety 'C36 H72 Al2 P4 Si4, 2(C16 H32 Li O4), 2(C4 H8 O)'
_chemical_formula_sum 'C76 H152 Al2 Li2 O10 P4 Si4'
_chemical_formula_weight 1530.06
_space_group_crystal_system orthorhombic
_space_group_IT_number 61
_space_group_name_Hall '-P 2ac 2ab'
_space_group_name_H-M_alt 'P b c a'
_symmetry_space_group_name_Hall '-P 2ac 2ab'
_symmetry_space_group_name_H-M 'P b c a'
_atom_sites_solution_hydrogens geom
_atom_sites_solution_primary direct
_atom_sites_solution_secondary difmap
_audit_creation_date 2017-08-31
_audit_creation_method
;
Olex2 1.2
(compiled 2017.08.10 svn.r3458 for OlexSys, GUI svn.r5381)
;
_cell_angle_alpha 90.00
_cell_angle_beta 90.00
_cell_angle_gamma 90.00
_cell_formula_units_Z 4
_cell_length_a 16.4422(2)
_cell_length_b 20.0536(3)
_cell_length_c 27.5154(4)
_cell_measurement_reflns_used 61731
_cell_measurement_temperature 180.0(3)
_cell_measurement_theta_max 28.4460
_cell_measurement_theta_min 3.5920
_cell_volume 9072.5(2)
_computing_cell_refinement 'CrysAlisPro 1.171.39.28b (Rigaku OD, 2015)'
_computing_data_collection 'CrysAlisPro 1.171.39.28b (Rigaku OD, 2015)'
_computing_data_reduction 'CrysAlisPro 1.171.39.28b (Rigaku OD, 2015)'
_computing_molecular_graphics 'Olex2 (Dolomanov et al., 2009)'
_computing_publication_material 'Olex2 (Dolomanov et al., 2009)'
_computing_structure_refinement 'ShelXL (Sheldrick, 2015)'
_computing_structure_solution 'ShelXS (Sheldrick, 2008)'
_diffrn_ambient_environment N~2~
_diffrn_ambient_temperature 180.0(3)
_diffrn_detector 'CCD plate'
_diffrn_measured_fraction_theta_full 0.995
_diffrn_measured_fraction_theta_max 0.995
_diffrn_measurement_details
;
List of Runs (angles in degrees, time in seconds):

  # Type    Start    End  Width  t~exp~   \w     \q     \k     \f   Frames
--------------------------------------------------------------------------
  1  \w     26.00  75.00   0.50    2.00    --   -9.50  57.00   0.00   98
  2  \w    -33.00  -7.00   0.50    2.00    --   -9.50  57.00   0.00   52
  3  \w    -31.00  29.00   0.50    2.00    --   -9.50 -77.00-150.00  120
  4  \w    -89.00  15.00   0.50    2.00    --   -9.50 -57.00   0.00  208
  5  \w    -88.00  70.00   0.50    2.00    --   -9.50   0.00 -30.00  316
  6  \w    -68.00  34.00   0.50    2.00    --    9.80 -57.00 150.00  204
  7  \w      0.00  52.00   0.50    2.00    --    9.80 -82.00 -30.00  104
  8  \w    -25.00  52.00   0.50    2.00    --    9.80 -82.00-120.00  154
  9  \w    -21.00  73.00   0.50    2.00    --    9.80  57.00 -60.00  188
 10  \w     -6.00  52.00   0.50    2.00    --    9.80 -82.00  60.00  116
 11  \w     71.00  97.00   0.50    2.00    --    9.80  38.00-150.00   52
 12  \w    -29.00  57.00   0.50    2.00    --    9.80  38.00-150.00  172
 13  \w    -34.00  52.00   0.50    2.00    --    9.80 -82.00 120.00  172
;
_diffrn_measurement_device 'four-circle diffractometer'
_diffrn_measurement_device_type 'XtaLAB AFC12 (RINC): Kappa single'
_diffrn_measurement_method '\w scans'
_diffrn_orient_matrix_type 'CrysAlisPro convention (1999,Acta A55,543-557)'
_diffrn_orient_matrix_UB_11 0.0274439000
_diffrn_orient_matrix_UB_12 0.0270500000
_diffrn_orient_matrix_UB_13 -0.0026498000
_diffrn_orient_matrix_UB_21 0.0112822000
_diffrn_orient_matrix_UB_22 -0.0031414000
_diffrn_orient_matrix_UB_23 0.0247785000
_diffrn_orient_matrix_UB_31 0.0313131000
_diffrn_orient_matrix_UB_32 -0.0225606000
_diffrn_orient_matrix_UB_33 -0.0066169000
_diffrn_radiation_monochromator graphite
_diffrn_radiation_probe x-ray
_diffrn_radiation_type MoK\a
_diffrn_radiation_wavelength 0.71073
_diffrn_reflns_av_R_equivalents 0.0467
_diffrn_reflns_av_unetI/netI 0.0149
_diffrn_reflns_limit_h_max 20
_diffrn_reflns_limit_h_min -20
_diffrn_reflns_limit_k_max 24
_diffrn_reflns_limit_k_min -24
_diffrn_reflns_limit_l_max 33
_diffrn_reflns_limit_l_min -33
_diffrn_reflns_number 215028
_diffrn_reflns_theta_full 26.02
_diffrn_reflns_theta_max 26.02
_diffrn_reflns_theta_min 3.37
_diffrn_source 'fine-focus sealed X-ray tube'
_diffrn_source_type 'Enhance (Mo) X-ray Source'
_exptl_absorpt_coefficient_mu 0.204
_exptl_absorpt_correction_T_max 1.00000
_exptl_absorpt_correction_T_min 0.76020
_exptl_absorpt_correction_type multi-scan
_exptl_absorpt_process_details
;
CrysAlisPro 1.171.39.28b (Rigaku Oxford Diffraction, 2015)
Empirical absorption correction using spherical harmonics,
 implemented in SCALE3 ABSPACK scaling algorithm.
;
_exptl_crystal_colour 'metallic yellowish yellow'
_exptl_crystal_colour_lustre metallic
_exptl_crystal_colour_modifier yellowish
_exptl_crystal_colour_primary yellow
_exptl_crystal_density_diffrn 1.120
_exptl_crystal_density_method 'not measured'
_exptl_crystal_description block
_exptl_crystal_F_000 3344
_exptl_crystal_size_max 0.2
_exptl_crystal_size_mid 0.2
_exptl_crystal_size_min 0.2
_refine_diff_density_max 1.412
_refine_diff_density_min -0.784
_refine_diff_density_rms 0.072
_refine_ls_extinction_method none
_refine_ls_goodness_of_fit_ref 1.040
_refine_ls_hydrogen_treatment constr
_refine_ls_matrix_type full
_refine_ls_number_parameters 450
_refine_ls_number_reflns 8895
_refine_ls_number_restraints 22
_refine_ls_restrained_S_all 1.106
_refine_ls_R_factor_all 0.0826
_refine_ls_R_factor_gt 0.0738
_refine_ls_shift/su_max 0.001
_refine_ls_shift/su_mean 0.000
_refine_ls_structure_factor_coef Fsqd
_refine_ls_weighting_details 'calc w=1/[\s^2^(Fo^2^)+(0.1083P)^2^+13.6682P] where P=(Fo^2^+2Fc^2^)/3'
_refine_ls_weighting_scheme calc
_refine_ls_wR_factor_gt 0.1997
_refine_ls_wR_factor_ref 0.2094
_reflns_number_gt 7711
_reflns_number_total 8895
_reflns_threshold_expression >2sigma(I)
_cod_data_source_file ja9b02628_si_002.cif
_cod_data_source_block 2b
_cod_database_code 4128135
_chemical_oxdiff_formula 'C1 H1 Si1 P1 O1 Li1 Al1'
_reflns_odcompleteness_completeness 99.65
_reflns_odcompleteness_iscentric 1
_reflns_odcompleteness_theta 27.42
_olex2_refinement_description
;
1. Fixed Uiso
 At 1.2 times of:
  All C(H,H) groups
 At 1.5 times of:
  All C(H,H,H) groups
2. Restrained distances
 C13-C12
 1.6 with sigma of 0.02
3. Rigid bond restraints
 C12, C11
 with sigma for 1-2 distances of 0.001 and sigma for 1-3 distances of 0.001
 C13, C12
 with sigma for 1-2 distances of 0.001 and sigma for 1-3 distances of 0.001
 C13, C14
 with sigma for 1-2 distances of 0.001 and sigma for 1-3 distances of 0.001
4. Uiso/Uaniso restraints and constraints
Uanis(C33) \\sim Ueq: with sigma of 0.005 and sigma for terminal atoms of 0.01
Uanis(C12) \\sim Ueq, Uanis(C13) \\sim Ueq: with sigma of 0.003 and sigma for
terminal atoms of 0.006
5.a Secondary CH2 refined with riding coordinates:
 C11(H11A,H11B), C12(H12A,H12B), C13(H13A,H13B), C14(H14A,H14B), C15(H15A,
 H15B), C17(H17A,H17B), C19(H19A,H19B), C20(H20A,H20B), C21(H21A,H21B),
 C22(H22A,H22B), C23(H23A,H23B), C24(H24A,H24B), C25(H25A,H25B), C26(H26A,H26B),
  C27(H27A,H27B), C28(H28A,H28B), C29(H29A,H29B), C30(H30A,H30B), C31(H31A,
 H31B), C32(H32A,H32B), C33(H33A,H33B), C34(H34A,H34B), C35(H35A,H35B),
 C36(H36A,H36B), C37(H37A,H37B), C38(H38A,H38B)
5.b Idealised Me refined as rotating group:
 C5(H5A,H5B,H5C), C6(H6A,H6B,H6C), C7(H7A,H7B,H7C), C8(H8A,H8B,H8C), C9(H9A,
 H9B,H9C), C10(H10A,H10B,H10C), C16(H16A,H16B,H16C), C18(H18A,H18B,H18C)
;
_olex2_submission_special_instructions 'No special instructions were received'
_oxdiff_exptl_absorpt_empirical_details
;
Empirical correction (ABSPACK) includes:
- Absorption correction using spherical harmonics
- Frame scaling
;
_oxdiff_exptl_absorpt_empirical_full_max 1.411
_oxdiff_exptl_absorpt_empirical_full_min 0.581

loop_
_space_group_symop_id
_space_group_symop_operation_xyz
1 'x, y, z'
2 '-x+1/2, -y, z+1/2'
3 'x+1/2, -y+1/2, -z'
4 '-x, y+1/2, -z+1/2'
5 '-x, -y, -z'
6 'x-1/2, y, -z-1/2'
7 '-x-1/2, y-1/2, z'
8 'x, -y-1/2, z-1/2'

loop_
_atom_site_label
_atom_site_type_symbol
_atom_site_fract_x
_atom_site_fract_y
_atom_site_fract_z
_atom_site_U_iso_or_equiv
_atom_site_adp_type
_atom_site_occupancy
_atom_site_calc_flag
_atom_site_refinement_flags_posn
_atom_site_refinement_flags_adp
Al1 Al 0.08020(6) 0.42650(5) 0.11168(3) 0.0395(3) Uani 1 d . .
Li1 Li 0.5825(4) 0.3766(3) 0.1263(3) 0.0606(16) Uani 1 d . .
P1 P -0.04894(4) 0.48260(4) 0.04829(3) 0.0306(2) Uani 1 d . .
P2 P 0.05084(4) 0.43294(3) 0.00515(3) 0.0304(2) Uani 1 d . .
Si1 Si -0.05068(6) 0.54221(5) 0.15040(3) 0.0444(3) Uani 1 d . .
Si2 Si 0.22847(5) 0.40351(5) 0.03106(3) 0.0416(2) Uani 1 d . .
O1 O 0.68694(19) 0.33338(16) 0.13077(10) 0.0684(8) Uani 1 d . .
O2 O 0.59132(19) 0.47145(15) 0.13437(13) 0.0736(9) Uani 1 d . .
O3 O 0.54267(17) 0.35970(14) 0.06172(11) 0.0623(7) Uani 1 d . .
O4 O 0.5079(2) 0.34276(16) 0.17389(12) 0.0754(9) Uani 1 d . .
O5 O 0.2506(6) 0.6545(6) 0.2344(3) 0.211(4) Uani 1 d . .
C1 C 0.01482(18) 0.51303(14) 0.09985(10) 0.0328(6) Uani 1 d . .
C2 C 0.08427(18) 0.55616(14) 0.08230(11) 0.0337(6) Uani 1 d . .
C3 C 0.14389(17) 0.52640(14) 0.05641(10) 0.0325(6) Uani 1 d . .
C4 C 0.13669(17) 0.45234(14) 0.04720(10) 0.0312(6) Uani 1 d . .
C5 C -0.1170(3) 0.4720(2) 0.17214(16) 0.0681(11) Uani 1 d . .
H5A H -0.1476 0.4537 0.1447 0.102 Uiso 1 calc GR .
H5B H -0.1549 0.4887 0.1967 0.102 Uiso 1 calc GR .
H5C H -0.0829 0.4369 0.1864 0.102 Uiso 1 calc GR .
C6 C -0.1208(2) 0.6134(2) 0.13522(16) 0.0609(10) Uani 1 d . .
H6A H -0.0886 0.6535 0.1285 0.091 Uiso 1 calc GR .
H6B H -0.1572 0.6219 0.1628 0.091 Uiso 1 calc GR .
H6C H -0.1532 0.6020 0.1065 0.091 Uiso 1 calc GR .
C7 C 0.0102(3) 0.5700(3) 0.20485(16) 0.0766(14) Uani 1 d . .
H7A H 0.0311 0.5309 0.2221 0.115 Uiso 1 calc GR .
H7B H -0.0247 0.5960 0.2267 0.115 Uiso 1 calc GR .
H7C H 0.0559 0.5977 0.1941 0.115 Uiso 1 calc GR .
C8 C 0.2030(3) 0.3126(2) 0.0282(2) 0.0778(14) Uani 1 d . .
H8A H 0.1837 0.2977 0.0601 0.117 Uiso 1 calc GR .
H8B H 0.2517 0.2873 0.0192 0.117 Uiso 1 calc GR .
H8C H 0.1604 0.3054 0.0039 0.117 Uiso 1 calc GR .
C9 C 0.2769(2) 0.4242(2) -0.02928(15) 0.0591(10) Uani 1 d . .
H9A H 0.2344 0.4344 -0.0531 0.089 Uiso 1 calc GR .
H9B H 0.3088 0.3859 -0.0406 0.089 Uiso 1 calc GR .
H9C H 0.3127 0.4629 -0.0255 0.089 Uiso 1 calc GR .
C10 C 0.3128(3) 0.4149(3) 0.07662(17) 0.0863(17) Uani 1 d . .
H10A H 0.3265 0.4623 0.0791 0.129 Uiso 1 calc GR .
H10B H 0.3609 0.3899 0.0660 0.129 Uiso 1 calc GR .
H10C H 0.2950 0.3984 0.1084 0.129 Uiso 1 calc GR .
C11 C 0.0815(2) 0.63104(16) 0.08991(14) 0.0483(8) Uani 1 d . U
H11A H 0.0317 0.6487 0.0743 0.058 Uiso 1 calc R .
H11B H 0.0774 0.6402 0.1252 0.058 Uiso 1 calc R .
C12 C 0.1517(3) 0.6668(2) 0.0705(2) 0.0890(13) Uani 1 d D U
H12A H 0.1315 0.7100 0.0579 0.107 Uiso 1 calc R .
H12B H 0.1876 0.6772 0.0984 0.107 Uiso 1 calc R .
C13 C 0.1987(4) 0.6401(2) 0.0358(2) 0.0928(14) Uani 1 d D U
H13A H 0.2530 0.6611 0.0386 0.111 Uiso 1 calc R .
H13B H 0.1759 0.6542 0.0041 0.111 Uiso 1 calc R .
C14 C 0.2120(2) 0.56551(18) 0.03305(13) 0.0472(8) Uani 1 d . U
H14A H 0.2168 0.5521 -0.0015 0.057 Uiso 1 calc R .
H14B H 0.2639 0.5543 0.0494 0.057 Uiso 1 calc R .
C15 C 0.0096(3) 0.3428(2) 0.10929(18) 0.0692(12) Uani 1 d . .
H15A H -0.0437 0.3548 0.1235 0.083 Uiso 1 calc R .
H15B H -0.0001 0.3327 0.0746 0.083 Uiso 1 calc R .
C16 C 0.0351(4) 0.2808(3) 0.1323(3) 0.113(2) Uani 1 d . .
H16A H 0.0930 0.2732 0.1259 0.169 Uiso 1 calc GR .
H16B H 0.0034 0.2436 0.1190 0.169 Uiso 1 calc GR .
H16C H 0.0261 0.2837 0.1674 0.169 Uiso 1 calc GR .
C17 C 0.1539(3) 0.4241(3) 0.16889(16) 0.0771(14) Uani 1 d . .
H17A H 0.1990 0.3936 0.1605 0.092 Uiso 1 calc R .
H17B H 0.1778 0.4692 0.1719 0.092 Uiso 1 calc R .
C18 C 0.1264(7) 0.4056(4) 0.2160(2) 0.149(3) Uani 1 d . .
H18A H 0.0901 0.3669 0.2134 0.223 Uiso 1 calc GR .
H18B H 0.0969 0.4429 0.2307 0.223 Uiso 1 calc GR .
H18C H 0.1732 0.3940 0.2364 0.223 Uiso 1 calc GR .
C19 C 0.7404(3) 0.3238(3) 0.09031(17) 0.0782(13) Uani 1 d . .
H19A H 0.7762 0.3631 0.0859 0.094 Uiso 1 calc R .
H19B H 0.7090 0.3167 0.0601 0.094 Uiso 1 calc R .
C20 C 0.7895(3) 0.2631(3) 0.1025(2) 0.0801(14) Uani 1 d . .
H20A H 0.7616 0.2219 0.0918 0.096 Uiso 1 calc R .
H20B H 0.8440 0.2651 0.0873 0.096 Uiso 1 calc R .
C21 C 0.7956(3) 0.2658(3) 0.1565(2) 0.0824(14) Uani 1 d . .
H21A H 0.7944 0.2204 0.1705 0.099 Uiso 1 calc R .
H21B H 0.8465 0.2881 0.1666 0.099 Uiso 1 calc R .
C22 C 0.7250(4) 0.3041(3) 0.17186(18) 0.0904(17) Uani 1 d . .
H22A H 0.6860 0.2744 0.1888 0.108 Uiso 1 calc R .
H22B H 0.7420 0.3394 0.1949 0.108 Uiso 1 calc R .
C23 C 0.6562(4) 0.5012(3) 0.1594(3) 0.1003(19) Uani 1 d . .
H23A H 0.7071 0.4960 0.1406 0.120 Uiso 1 calc R .
H23B H 0.6635 0.4796 0.1914 0.120 Uiso 1 calc R .
C24 C 0.6379(5) 0.5713(3) 0.1658(3) 0.109(2) Uani 1 d . .
H24A H 0.6344 0.5823 0.2008 0.131 Uiso 1 calc R .
H24B H 0.6810 0.5991 0.1509 0.131 Uiso 1 calc R .
C25 C 0.5636(6) 0.5829(3) 0.1431(3) 0.126(3) Uani 1 d . .
H25A H 0.5689 0.6205 0.1201 0.151 Uiso 1 calc R .
H25B H 0.5223 0.5950 0.1677 0.151 Uiso 1 calc R .
C26 C 0.5381(4) 0.5240(3) 0.1174(3) 0.105(2) Uani 1 d . .
H26A H 0.5438 0.5302 0.0819 0.126 Uiso 1 calc R .
H26B H 0.4807 0.5133 0.1249 0.126 Uiso 1 calc R .
C27 C 0.5542(4) 0.3958(3) 0.01788(19) 0.0833(15) Uani 1 d . .
H27A H 0.6085 0.4172 0.0173 0.100 Uiso 1 calc R .
H27B H 0.5121 0.4307 0.0141 0.100 Uiso 1 calc R .
C28 C 0.5471(5) 0.3440(3) -0.0220(2) 0.100(2) Uani 1 d . .
H28A H 0.5259 0.3640 -0.0524 0.120 Uiso 1 calc R .
H28B H 0.6003 0.3228 -0.0287 0.120 Uiso 1 calc R .
C29 C 0.4882(4) 0.2952(4) -0.0010(3) 0.108(2) Uani 1 d . .
H29A H 0.4314 0.3103 -0.0056 0.129 Uiso 1 calc R .
H29B H 0.4949 0.2505 -0.0159 0.129 Uiso 1 calc R .
C30 C 0.5108(3) 0.2945(3) 0.0507(2) 0.0845(15) Uani 1 d . .
H30A H 0.4626 0.2849 0.0711 0.101 Uiso 1 calc R .
H30B H 0.5524 0.2599 0.0569 0.101 Uiso 1 calc R .
C31 C 0.4432(3) 0.3838(3) 0.1930(2) 0.0813(14) Uani 1 d . .
H31A H 0.4155 0.4081 0.1663 0.098 Uiso 1 calc R .
H31B H 0.4650 0.4167 0.2164 0.098 Uiso 1 calc R .
C32 C 0.3858(5) 0.3380(4) 0.2174(3) 0.123(3) Uani 1 d . .
H32A H 0.3327 0.3380 0.2005 0.148 Uiso 1 calc R .
H32B H 0.3772 0.3518 0.2515 0.148 Uiso 1 calc R .
C33 C 0.4235(7) 0.2706(5) 0.2154(4) 0.163(3) Uani 1 d . U
H33A H 0.4328 0.2535 0.2487 0.196 Uiso 1 calc R .
H33B H 0.3871 0.2392 0.1981 0.196 Uiso 1 calc R .
C34 C 0.4972(5) 0.2763(3) 0.1907(3) 0.124(3) Uani 1 d . .
H34A H 0.4979 0.2452 0.1628 0.148 Uiso 1 calc R .
H34B H 0.5425 0.2641 0.2127 0.148 Uiso 1 calc R .
C35 C 0.3004(7) 0.6927(6) 0.2077(5) 0.206(6) Uani 1 d . .
H35A H 0.3333 0.7220 0.2289 0.247 Uiso 1 calc R .
H35B H 0.2687 0.7208 0.1850 0.247 Uiso 1 calc R .
C36 C 0.3529(6) 0.6466(5) 0.1807(4) 0.165(4) Uani 1 d . .
H36A H 0.4090 0.6478 0.1938 0.198 Uiso 1 calc R .
H36B H 0.3546 0.6589 0.1459 0.198 Uiso 1 calc R .
C37 C 0.3173(5) 0.5794(4) 0.1869(4) 0.138(3) Uani 1 d . .
H37A H 0.2994 0.5609 0.1553 0.166 Uiso 1 calc R .
H37B H 0.3571 0.5484 0.2018 0.166 Uiso 1 calc R .
C38 C 0.2514(7) 0.5897(6) 0.2176(5) 0.191(5) Uani 1 d . .
H38A H 0.2002 0.5805 0.1998 0.229 Uiso 1 calc R .
H38B H 0.2546 0.5586 0.2455 0.229 Uiso 1 calc R .

loop_
_atom_site_aniso_label
_atom_site_aniso_U_11
_atom_site_aniso_U_22
_atom_site_aniso_U_33
_atom_site_aniso_U_23
_atom_site_aniso_U_13
_atom_site_aniso_U_12
Al1 0.0437(5) 0.0347(5) 0.0400(5) 0.0096(4) -0.0010(4) 0.0039(4)
Li1 0.065(4) 0.050(4) 0.067(4) -0.004(3) 0.008(3) 0.004(3)
P1 0.0304(4) 0.0276(4) 0.0337(4) 0.0019(3) -0.0006(3) -0.0002(3)
P2 0.0330(4) 0.0229(4) 0.0351(4) -0.0003(3) -0.0020(3) 0.0019(3)
Si1 0.0417(5) 0.0555(6) 0.0359(5) -0.0062(4) 0.0024(4) 0.0049(4)
Si2 0.0369(5) 0.0399(5) 0.0480(5) -0.0005(4) -0.0021(4) 0.0116(4)
O1 0.0722(18) 0.078(2) 0.0551(16) 0.0021(14) 0.0063(14) 0.0218(16)
O2 0.0616(18) 0.0487(16) 0.110(3) -0.0091(16) -0.0133(17) 0.0005(13)
O3 0.0688(17) 0.0491(15) 0.0690(18) -0.0020(13) -0.0053(14) -0.0089(13)
O4 0.082(2) 0.0691(19) 0.075(2) -0.0016(16) 0.0258(17) 0.0004(16)
O5 0.231(9) 0.220(9) 0.183(7) -0.026(6) 0.092(6) 0.014(8)
C1 0.0338(14) 0.0325(14) 0.0322(14) -0.0008(11) -0.0024(11) 0.0002(11)
C2 0.0362(15) 0.0271(14) 0.0377(15) -0.0007(11) -0.0053(12) -0.0003(11)
C3 0.0312(14) 0.0291(14) 0.0372(15) 0.0004(11) -0.0034(11) -0.0022(11)
C4 0.0310(14) 0.0266(13) 0.0359(14) 0.0018(11) -0.0037(11) 0.0024(11)
C5 0.066(3) 0.079(3) 0.059(2) 0.007(2) 0.022(2) -0.002(2)
C6 0.053(2) 0.064(2) 0.066(2) -0.016(2) 0.0031(18) 0.0163(19)
C7 0.075(3) 0.104(4) 0.050(2) -0.027(2) -0.011(2) 0.012(3)
C8 0.078(3) 0.037(2) 0.119(4) 0.008(2) 0.020(3) 0.022(2)
C9 0.049(2) 0.066(2) 0.062(2) -0.0050(19) 0.0124(18) 0.0087(18)
C10 0.048(2) 0.144(5) 0.067(3) -0.019(3) -0.016(2) 0.039(3)
C11 0.0494(18) 0.0308(16) 0.065(2) -0.0121(14) -0.0037(15) 0.0018(13)
C12 0.075(2) 0.059(2) 0.132(3) -0.004(2) 0.030(2) -0.0083(17)
C13 0.117(3) 0.0524(16) 0.109(3) -0.0080(19) 0.036(2) -0.0202(19)
C14 0.0386(16) 0.0522(16) 0.0507(19) -0.0022(15) 0.0044(14) -0.0114(14)
C15 0.085(3) 0.045(2) 0.077(3) 0.016(2) 0.008(2) -0.011(2)
C16 0.125(5) 0.060(3) 0.154(6) 0.043(4) -0.030(5) -0.020(3)
C17 0.076(3) 0.101(4) 0.054(2) 0.018(2) -0.019(2) 0.012(3)
C18 0.244(11) 0.124(6) 0.078(4) 0.015(4) -0.026(5) 0.005(7)
C19 0.073(3) 0.106(4) 0.056(2) -0.004(2) 0.008(2) 0.011(3)
C20 0.068(3) 0.077(3) 0.095(4) -0.032(3) 0.006(3) 0.007(2)
C21 0.084(3) 0.070(3) 0.093(4) 0.008(3) 0.001(3) 0.015(3)
C22 0.102(4) 0.110(4) 0.059(3) 0.005(3) -0.002(3) 0.032(3)
C23 0.095(4) 0.075(3) 0.131(5) 0.004(3) -0.042(4) -0.012(3)
C24 0.145(6) 0.074(4) 0.109(5) -0.022(3) 0.012(5) -0.033(4)
C25 0.153(7) 0.077(4) 0.149(7) -0.023(4) -0.022(6) 0.038(4)
C26 0.084(4) 0.063(3) 0.168(7) -0.002(4) -0.020(4) 0.018(3)
C27 0.106(4) 0.066(3) 0.078(3) 0.010(2) -0.003(3) 0.014(3)
C28 0.135(6) 0.094(4) 0.072(3) -0.011(3) -0.020(3) 0.038(4)
C29 0.077(4) 0.112(5) 0.134(5) -0.061(4) -0.022(4) 0.011(3)
C30 0.077(3) 0.063(3) 0.113(4) -0.021(3) 0.005(3) -0.019(2)
C31 0.080(3) 0.082(3) 0.082(3) -0.016(3) 0.012(3) 0.008(3)
C32 0.108(5) 0.130(6) 0.132(6) -0.015(5) 0.055(4) -0.017(4)
C33 0.159(5) 0.148(5) 0.183(5) 0.001(4) 0.042(4) -0.011(4)
C34 0.137(6) 0.071(4) 0.163(7) 0.004(4) 0.076(5) -0.003(4)
C35 0.172(10) 0.170(10) 0.276(15) -0.069(10) 0.113(11) -0.048(8)
C36 0.115(6) 0.154(8) 0.225(11) 0.012(8) 0.049(7) 0.000(6)
C37 0.122(6) 0.123(6) 0.169(8) -0.001(6) 0.031(6) -0.008(5)
C38 0.186(10) 0.140(8) 0.247(14) -0.018(9) 0.101(10) 0.000(8)

loop_
_atom_type_symbol
_atom_type_description
_atom_type_scat_dispersion_real
_atom_type_scat_dispersion_imag
_atom_type_scat_source
C C 0.0033 0.0016 'International Tables Vol C Tables 4.2.6.8 and 6.1.1.4'
H H 0.0000 0.0000 'International Tables Vol C Tables 4.2.6.8 and 6.1.1.4'
Al Al 0.0645 0.0514 'International Tables Vol C Tables 4.2.6.8 and 6.1.1.4'
Li Li -0.0003 0.0001 'International Tables Vol C Tables 4.2.6.8 and 6.1.1.4'
O O 0.0106 0.0060 'International Tables Vol C Tables 4.2.6.8 and 6.1.1.4'
P P 0.1023 0.0942 'International Tables Vol C Tables 4.2.6.8 and 6.1.1.4'
Si Si 0.0817 0.0704 'International Tables Vol C Tables 4.2.6.8 and 6.1.1.4'

loop_
_geom_angle_atom_site_label_1
_geom_angle_atom_site_label_2
_geom_angle_atom_site_label_3
_geom_angle
_geom_angle_site_symmetry_1
_geom_angle_site_symmetry_3
C1 Al1 C4 83.58(11) . .
C15 Al1 C1 112.93(17) . .
C15 Al1 C4 115.69(17) . .
C17 Al1 C1 117.51(19) . .
C17 Al1 C4 114.32(18) . .
C17 Al1 C15 110.6(2) . .
O2 Li1 O1 111.8(4) . .
O2 Li1 O3 107.9(4) . .
O3 Li1 O1 106.4(3) . .
O4 Li1 O1 111.5(4) . .
O4 Li1 O2 108.7(4) . .
O4 Li1 O3 110.5(4) . .
P2 P1 P2 89.92(4) 5_565 .
C1 P1 P2 97.79(10) . .
C1 P1 P2 105.03(10) . 5_565
P1 P2 P1 90.08(4) 5_565 .
C4 P2 P1 105.04(9) . 5_565
C4 P2 P1 97.58(9) . .
C1 Si1 C5 109.84(17) . .
C1 Si1 C6 115.41(16) . .
C1 Si1 C7 112.40(18) . .
C5 Si1 C6 106.5(2) . .
C5 Si1 C7 106.1(2) . .
C6 Si1 C7 106.1(2) . .
C4 Si2 C8 110.03(17) . .
C4 Si2 C9 116.01(16) . .
C4 Si2 C10 112.10(17) . .
C8 Si2 C9 105.8(2) . .
C8 Si2 C10 108.1(3) . .
C10 Si2 C9 104.3(2) . .
C19 O1 Li1 123.9(3) . .
C22 O1 Li1 129.0(4) . .
C22 O1 C19 107.1(4) . .
C23 O2 Li1 122.4(4) . .
C23 O2 C26 107.9(4) . .
C26 O2 Li1 129.7(4) . .
C27 O3 Li1 130.5(4) . .
C27 O3 C30 109.4(4) . .
C30 O3 Li1 118.6(4) . .
C31 O4 Li1 121.2(4) . .
C34 O4 Li1 129.3(4) . .
C34 O4 C31 108.9(4) . .
C35 O5 C38 110.4(9) . .
P1 C1 Al1 97.90(13) . .
Si1 C1 Al1 116.68(15) . .
Si1 C1 P1 110.31(15) . .
C2 C1 Al1 97.93(18) . .
C2 C1 P1 111.62(19) . .
C2 C1 Si1 119.9(2) . .
C1 C2 C11 120.0(3) . .
C3 C2 C1 117.6(2) . .
C3 C2 C11 122.2(3) . .
C2 C3 C4 117.8(3) . .
C2 C3 C14 122.2(3) . .
C14 C3 C4 119.8(3) . .
P2 C4 Al1 98.04(13) . .
Si2 C4 Al1 116.03(14) . .
Si2 C4 P2 110.93(15) . .
C3 C4 Al1 97.90(18) . .
C3 C4 P2 111.60(19) . .
C3 C4 Si2 119.7(2) . .
Si1 C5 H5A 109.5 . .
Si1 C5 H5B 109.5 . .
Si1 C5 H5C 109.5 . .
H5A C5 H5B 109.5 . .
H5A C5 H5C 109.5 . .
H5B C5 H5C 109.5 . .
Si1 C6 H6A 109.5 . .
Si1 C6 H6B 109.5 . .
Si1 C6 H6C 109.5 . .
H6A C6 H6B 109.5 . .
H6A C6 H6C 109.5 . .
H6B C6 H6C 109.5 . .
Si1 C7 H7A 109.5 . .
Si1 C7 H7B 109.5 . .
Si1 C7 H7C 109.5 . .
H7A C7 H7B 109.5 . .
H7A C7 H7C 109.5 . .
H7B C7 H7C 109.5 . .
Si2 C8 H8A 109.5 . .
Si2 C8 H8B 109.5 . .
Si2 C8 H8C 109.5 . .
H8A C8 H8B 109.5 . .
H8A C8 H8C 109.5 . .
H8B C8 H8C 109.5 . .
Si2 C9 H9A 109.5 . .
Si2 C9 H9B 109.5 . .
Si2 C9 H9C 109.5 . .
H9A C9 H9B 109.5 . .
H9A C9 H9C 109.5 . .
H9B C9 H9C 109.5 . .
Si2 C10 H10A 109.5 . .
Si2 C10 H10B 109.5 . .
Si2 C10 H10C 109.5 . .
H10A C10 H10B 109.5 . .
H10A C10 H10C 109.5 . .
H10B C10 H10C 109.5 . .
C2 C11 H11A 108.7 . .
C2 C11 H11B 108.7 . .
H11A C11 H11B 107.6 . .
C12 C11 C2 114.3(3) . .
C12 C11 H11A 108.7 . .
C12 C11 H11B 108.7 . .
C11 C12 H12A 107.0 . .
C11 C12 H12B 107.0 . .
H12A C12 H12B 106.7 . .
C13 C12 C11 121.3(5) . .
C13 C12 H12A 107.0 . .
C13 C12 H12B 107.0 . .
C12 C13 H13A 107.1 . .
C12 C13 H13B 107.1 . .
C12 C13 C14 120.9(5) . .
H13A C13 H13B 106.8 . .
C14 C13 H13A 107.1 . .
C14 C13 H13B 107.1 . .
C3 C14 C13 112.6(3) . .
C3 C14 H14A 109.1 . .
C3 C14 H14B 109.1 . .
C13 C14 H14A 109.1 . .
C13 C14 H14B 109.1 . .
H14A C14 H14B 107.8 . .
Al1 C15 H15A 106.9 . .
Al1 C15 H15B 106.9 . .
H15A C15 H15B 106.7 . .
C16 C15 Al1 121.6(4) . .
C16 C15 H15A 106.9 . .
C16 C15 H15B 106.9 . .
C15 C16 H16A 109.5 . .
C15 C16 H16B 109.5 . .
C15 C16 H16C 109.5 . .
H16A C16 H16B 109.5 . .
H16A C16 H16C 109.5 . .
H16B C16 H16C 109.5 . .
Al1 C17 H17A 106.8 . .
Al1 C17 H17B 106.8 . .
H17A C17 H17B 106.6 . .
C18 C17 Al1 122.3(5) . .
C18 C17 H17A 106.8 . .
C18 C17 H17B 106.8 . .
C17 C18 H18A 109.5 . .
C17 C18 H18B 109.5 . .
C17 C18 H18C 109.5 . .
H18A C18 H18B 109.5 . .
H18A C18 H18C 109.5 . .
H18B C18 H18C 109.5 . .
O1 C19 H19A 110.7 . .
O1 C19 H19B 110.7 . .
O1 C19 C20 105.4(4) . .
H19A C19 H19B 108.8 . .
C20 C19 H19A 110.7 . .
C20 C19 H19B 110.7 . .
C19 C20 H20A 111.1 . .
C19 C20 H20B 111.1 . .
H20A C20 H20B 109.1 . .
C21 C20 C19 103.3(4) . .
C21 C20 H20A 111.1 . .
C21 C20 H20B 111.1 . .
C20 C21 H21A 110.8 . .
C20 C21 H21B 110.8 . .
H21A C21 H21B 108.9 . .
C22 C21 C20 104.8(4) . .
C22 C21 H21A 110.8 . .
C22 C21 H21B 110.8 . .
O1 C22 C21 109.8(4) . .
O1 C22 H22A 109.7 . .
O1 C22 H22B 109.7 . .
C21 C22 H22A 109.7 . .
C21 C22 H22B 109.7 . .
H22A C22 H22B 108.2 . .
O2 C23 H23A 110.0 . .
O2 C23 H23B 110.0 . .
O2 C23 C24 108.4(5) . .
H23A C23 H23B 108.4 . .
C24 C23 H23A 110.0 . .
C24 C23 H23B 110.0 . .
C23 C24 H24A 110.4 . .
C23 C24 H24B 110.4 . .
H24A C24 H24B 108.6 . .
C25 C24 C23 106.8(5) . .
C25 C24 H24A 110.4 . .
C25 C24 H24B 110.4 . .
C24 C25 H25A 109.7 . .
C24 C25 H25B 109.7 . .
C24 C25 C26 109.8(6) . .
H25A C25 H25B 108.2 . .
C26 C25 H25A 109.7 . .
C26 C25 H25B 109.7 . .
O2 C26 H26A 110.7 . .
O2 C26 H26B 110.7 . .
C25 C26 O2 105.3(5) . .
C25 C26 H26A 110.7 . .
C25 C26 H26B 110.7 . .
H26A C26 H26B 108.8 . .
O3 C27 H27A 110.8 . .
O3 C27 H27B 110.8 . .
O3 C27 C28 104.8(4) . .
H27A C27 H27B 108.9 . .
C28 C27 H27A 110.8 . .
C28 C27 H27B 110.8 . .
C27 C28 H28A 111.2 . .
C27 C28 H28B 111.2 . .
H28A C28 H28B 109.1 . .
C29 C28 C27 102.7(5) . .
C29 C28 H28A 111.2 . .
C29 C28 H28B 111.2 . .
C28 C29 H29A 111.3 . .
C28 C29 H29B 111.3 . .
H29A C29 H29B 109.2 . .
C30 C29 C28 102.5(5) . .
C30 C29 H29A 111.3 . .
C30 C29 H29B 111.3 . .
O3 C30 C29 106.7(5) . .
O3 C30 H30A 110.4 . .
O3 C30 H30B 110.4 . .
C29 C30 H30A 110.4 . .
C29 C30 H30B 110.4 . .
H30A C30 H30B 108.6 . .
O4 C31 H31A 110.5 . .
O4 C31 H31B 110.5 . .
O4 C31 C32 106.3(5) . .
H31A C31 H31B 108.7 . .
C32 C31 H31A 110.5 . .
C32 C31 H31B 110.5 . .
C31 C32 H32A 110.5 . .
C31 C32 H32B 110.5 . .
C31 C32 C33 106.4(6) . .
H32A C32 H32B 108.6 . .
C33 C32 H32A 110.5 . .
C33 C32 H32B 110.5 . .
C32 C33 H33A 110.1 . .
C32 C33 H33B 110.1 . .
H33A C33 H33B 108.5 . .
C34 C33 C32 107.8(8) . .
C34 C33 H33A 110.1 . .
C34 C33 H33B 110.1 . .
O4 C34 H34A 109.7 . .
O4 C34 H34B 109.7 . .
C33 C34 O4 110.0(7) . .
C33 C34 H34A 109.7 . .
C33 C34 H34B 109.7 . .
H34A C34 H34B 108.2 . .
O5 C35 H35A 110.5 . .
O5 C35 H35B 110.5 . .
O5 C35 C36 106.1(10) . .
H35A C35 H35B 108.7 . .
C36 C35 H35A 110.5 . .
C36 C35 H35B 110.5 . .
C35 C36 H36A 110.4 . .
C35 C36 H36B 110.4 . .
C35 C36 C37 106.4(8) . .
H36A C36 H36B 108.6 . .
C37 C36 H36A 110.4 . .
C37 C36 H36B 110.4 . .
C36 C37 H37A 110.9 . .
C36 C37 H37B 110.9 . .
H37A C37 H37B 109.0 . .
C38 C37 C36 104.1(8) . .
C38 C37 H37A 110.9 . .
C38 C37 H37B 110.9 . .
O5 C38 C37 110.6(9) . .
O5 C38 H38A 109.5 . .
O5 C38 H38B 109.5 . .
C37 C38 H38A 109.5 . .
C37 C38 H38B 109.5 . .
H38A C38 H38B 108.1 . .

loop_
_geom_bond_atom_site_label_1
_geom_bond_atom_site_label_2
_geom_bond_distance
_geom_bond_site_symmetry_2
Al1 C1 2.067(3) .
Al1 C4 2.069(3) .
Al1 C15 2.042(4) .
Al1 C17 1.987(4) .
Li1 O1 1.927(8) .
Li1 O2 1.920(7) .
Li1 O3 1.925(8) .
Li1 O4 1.918(8) .
P1 P2 2.2432(10) 5_565
P1 P2 2.2566(10) .
P1 C1 1.867(3) .
P2 P1 2.2433(10) 5_565
P2 C4 1.866(3) .
Si1 C1 1.854(3) .
Si1 C5 1.879(4) .
Si1 C6 1.883(4) .
Si1 C7 1.886(4) .
Si2 C4 1.853(3) .
Si2 C8 1.872(4) .
Si2 C9 1.888(4) .
Si2 C10 1.884(4) .
O1 C19 1.431(5) .
O1 C22 1.419(6) .
O2 C23 1.403(6) .
O2 C26 1.446(6) .
O3 C27 1.420(6) .
O3 C30 1.441(5) .
O4 C31 1.445(6) .
O4 C34 1.423(7) .
O5 C35 1.341(12) .
O5 C38 1.379(12) .
C1 C2 1.512(4) .
C2 C3 1.351(4) .
C2 C11 1.517(4) .
C3 C4 1.511(4) .
C3 C14 1.511(4) .
C5 H5A 0.9800 .
C5 H5B 0.9800 .
C5 H5C 0.9800 .
C6 H6A 0.9800 .
C6 H6B 0.9800 .
C6 H6C 0.9800 .
C7 H7A 0.9800 .
C7 H7B 0.9800 .
C7 H7C 0.9800 .
C8 H8A 0.9800 .
C8 H8B 0.9800 .
C8 H8C 0.9800 .
C9 H9A 0.9800 .
C9 H9B 0.9800 .
C9 H9C 0.9800 .
C10 H10A 0.9800 .
C10 H10B 0.9800 .
C10 H10C 0.9800 .
C11 H11A 0.9900 .
C11 H11B 0.9900 .
C11 C12 1.460(6) .
C12 H12A 0.9900 .
C12 H12B 0.9900 .
C12 C13 1.342(7) .
C13 H13A 0.9900 .
C13 H13B 0.9900 .
C13 C14 1.513(6) .
C14 H14A 0.9900 .
C14 H14B 0.9900 .
C15 H15A 0.9900 .
C15 H15B 0.9900 .
C15 C16 1.457(7) .
C16 H16A 0.9800 .
C16 H16B 0.9800 .
C16 H16C 0.9800 .
C17 H17A 0.9900 .
C17 H17B 0.9900 .
C17 C18 1.422(9) .
C18 H18A 0.9800 .
C18 H18B 0.9800 .
C18 H18C 0.9800 .
C19 H19A 0.9900 .
C19 H19B 0.9900 .
C19 C20 1.500(7) .
C20 H20A 0.9900 .
C20 H20B 0.9900 .
C20 C21 1.489(7) .
C21 H21A 0.9900 .
C21 H21B 0.9900 .
C21 C22 1.455(7) .
C22 H22A 0.9900 .
C22 H22B 0.9900 .
C23 H23A 0.9900 .
C23 H23B 0.9900 .
C23 C24 1.448(8) .
C24 H24A 0.9900 .
C24 H24B 0.9900 .
C24 C25 1.391(10) .
C25 H25A 0.9900 .
C25 H25B 0.9900 .
C25 C26 1.439(9) .
C26 H26A 0.9900 .
C26 H26B 0.9900 .
C27 H27A 0.9900 .
C27 H27B 0.9900 .
C27 C28 1.515(8) .
C28 H28A 0.9900 .
C28 H28B 0.9900 .
C28 C29 1.493(10) .
C29 H29A 0.9900 .
C29 H29B 0.9900 .
C29 C30 1.470(9) .
C30 H30A 0.9900 .
C30 H30B 0.9900 .
C31 H31A 0.9900 .
C31 H31B 0.9900 .
C31 C32 1.478(8) .
C32 H32A 0.9900 .
C32 H32B 0.9900 .
C32 C33 1.488(12) .
C33 H33A 0.9900 .
C33 H33B 0.9900 .
C33 C34 1.394(11) .
C34 H34A 0.9900 .
C34 H34B 0.9900 .
C35 H35A 0.9900 .
C35 H35B 0.9900 .
C35 C36 1.466(13) .
C36 H36A 0.9900 .
C36 H36B 0.9900 .
C36 C37 1.479(12) .
C37 H37A 0.9900 .
C37 H37B 0.9900 .
C37 C38 1.390(11) .
C38 H38A 0.9900 .
C38 H38B 0.9900 .
